data_4080137
loop_
_publ_author_name
'Hamidi, Shima'
'Jende, Lars N.'
'Martin Dietrich, H.'
'Maichle-M\"ossmer, C\"acilia'
'T\"ornroos, Karl W.'
'Deacon, Glen B.'
'Junk, Peter C.'
'Anwander, Reiner'

_publ_section_title
;
 C--H Bond Activation and Isoprene Polymerization by Rare-Earth-Metal
 Tetramethylaluminate Complexes Bearing Formamidinato N-Ancillary Ligands
;
_journal_issue 5
_journal_name_full Organometallics
_journal_page_first 1209
_journal_paper_doi 10.1021/om301010m
_journal_volume 32
_journal_year 2013
_chemical_formula_sum 'C29 H51 Al2 La N2'
_chemical_formula_weight 620.59
_chemical_name_systematic
; 
 ? 
;
_space_group_IT_number 2
_symmetry_cell_setting triclinic
_symmetry_space_group_name_Hall '-P 1'
_symmetry_space_group_name_H-M 'P -1'
_atom_sites_solution_hydrogens geom
_atom_sites_solution_primary direct
_atom_sites_solution_secondary difmap
_audit_creation_method SHELXL-97
_cell_angle_alpha 109.91(3)
_cell_angle_beta 94.15(3)
_cell_angle_gamma 105.93(3)
_cell_formula_units_Z 2
_cell_length_a 9.2922(19)
_cell_length_b 12.290(3)
_cell_length_c 16.392(3)
_cell_measurement_temperature 173(2)
_cell_volume 1663.8(8)
_computing_cell_refinement X-AREA
_computing_data_collection X-AREA
_computing_data_reduction X-AREA
_computing_structure_refinement 'SHELXL-97 (Sheldrick, 1997)'
_computing_structure_solution 'SHELXS-97 (Sheldrick, 1990)'
_diffrn_ambient_temperature 173(2)
_diffrn_measured_fraction_theta_full 0.987
_diffrn_measured_fraction_theta_max 0.987
_diffrn_measurement_device_type 'STOE IPDS II'
_diffrn_measurement_method omega-scans
_diffrn_radiation_monochromator graphite
_diffrn_radiation_source 'fine-focus sealed tube'
_diffrn_radiation_type MoK\a
_diffrn_radiation_wavelength 0.71073
_diffrn_reflns_av_R_equivalents 0.0490
_diffrn_reflns_av_sigmaI/netI 0.0467
_diffrn_reflns_limit_h_max 12
_diffrn_reflns_limit_h_min -12
_diffrn_reflns_limit_k_max 16
_diffrn_reflns_limit_k_min -16
_diffrn_reflns_limit_l_max 22
_diffrn_reflns_limit_l_min -22
_diffrn_reflns_number 23132
_diffrn_reflns_theta_full 29.18
_diffrn_reflns_theta_max 29.18
_diffrn_reflns_theta_min 4.92
_exptl_absorpt_coefficient_mu 1.354
_exptl_absorpt_correction_T_max 0.7283
_exptl_absorpt_correction_T_min 0.6487
_exptl_absorpt_correction_type empirical
_exptl_absorpt_process_details mulabs
_exptl_crystal_colour colourless
_exptl_crystal_density_diffrn 1.239
_exptl_crystal_density_method 'not measured'
_exptl_crystal_description block
_exptl_crystal_F_000 644
_exptl_crystal_size_max 0.35
_exptl_crystal_size_mid 0.30
_exptl_crystal_size_min 0.25
_refine_diff_density_max 0.920
_refine_diff_density_min -0.774
_refine_diff_density_rms 0.081
_refine_ls_extinction_method none
_refine_ls_goodness_of_fit_ref 1.040
_refine_ls_hydrogen_treatment mixed
_refine_ls_matrix_type full
_refine_ls_number_parameters 321
_refine_ls_number_reflns 8876
_refine_ls_number_restraints 0
_refine_ls_restrained_S_all 1.040
_refine_ls_R_factor_all 0.0463
_refine_ls_R_factor_gt 0.0350
_refine_ls_shift/su_max 0.001
_refine_ls_shift/su_mean 0.000
_refine_ls_structure_factor_coef Fsqd
_refine_ls_weighting_details 'calc w=1/[\s^2^(Fo^2^)+(0.0379P)^2^+0.2633P] where P=(Fo^2^+2Fc^2^)/3'
_refine_ls_weighting_scheme calc
_refine_ls_wR_factor_gt 0.0723
_refine_ls_wR_factor_ref 0.0754
_reflns_number_gt 7632
_reflns_number_total 8876
_reflns_threshold_expression >2sigma(I)
_cod_data_source_file om301010m_si_001.cif
_cod_data_source_block 5b
_cod_original_cell_volume 1663.7(6)
_cod_original_sg_symbol_H-M P-1
_cod_database_code 4080137

loop_
_symmetry_equiv_pos_as_xyz
'x, y, z'
'-x, -y, -z'

loop_
_atom_site_label
_atom_site_type_symbol
_atom_site_fract_x
_atom_site_fract_y
_atom_site_fract_z
_atom_site_U_iso_or_equiv
_atom_site_adp_type
_atom_site_occupancy
_atom_site_symmetry_multiplicity
_atom_site_calc_flag
_atom_site_refinement_flags
La1 La 0.883323(16) 0.813043(14) 0.248261(10) 0.02540(5) Uani 1 1 d .
Al1 Al 1.10759(9) 0.64865(8) 0.20904(5) 0.03206(17) Uani 1 1 d .
Al2 Al 0.66980(9) 0.74640(8) 0.38452(5) 0.03136(16) Uani 1 1 d .
N1 N 0.8834(2) 0.86467(19) 0.11331(13) 0.0256(4) Uani 1 1 d .
N2 N 0.9397(2) 1.02026(18) 0.24790(13) 0.0265(4) Uani 1 1 d .
C1 C 1.1836(3) 0.8395(3) 0.2635(2) 0.0376(6) Uani 1 1 d .
H1A H 1.2952 0.8693 0.2770 0.056 Uiso 1 1 calc R
H1B H 1.1438 0.8679 0.3179 0.056 Uiso 1 1 calc R
H1C H 1.1476 0.8709 0.2213 0.056 Uiso 1 1 calc R
C2 C 0.8739(3) 0.5825(3) 0.1635(2) 0.0390(6) Uani 1 1 d .
H2A H 0.8467 0.6269 0.1284 0.059 Uiso 1 1 calc R
H2B H 0.8210 0.5941 0.2138 0.059 Uiso 1 1 calc R
H2C H 0.8438 0.4953 0.1267 0.059 Uiso 1 1 calc R
C3 C 1.1529(4) 0.5993(3) 0.3080(2) 0.0473(7) Uani 1 1 d .
H3A H 1.0574 0.5609 0.3236 0.071 Uiso 1 1 calc R
H3B H 1.2143 0.6714 0.3591 0.071 Uiso 1 1 calc R
H3C H 1.2095 0.5410 0.2905 0.071 Uiso 1 1 calc R
C4 C 1.1964(4) 0.5984(4) 0.1026(2) 0.0502(8) Uani 1 1 d .
H4A H 1.3075 0.6255 0.1192 0.075 Uiso 1 1 calc R
H4B H 1.1677 0.6353 0.0623 0.075 Uiso 1 1 calc R
H4C H 1.1582 0.5092 0.0733 0.075 Uiso 1 1 calc R
C5 C 0.5890(3) 0.7456(3) 0.26169(18) 0.0346(6) Uani 1 1 d .
H5A H 0.6209 0.6874 0.2151 0.052 Uiso 1 1 calc R
H5B H 0.6306 0.8275 0.2608 0.052 Uiso 1 1 calc R
H5C H 0.4776 0.7215 0.2517 0.052 Uiso 1 1 calc R
C6 C 0.9038(3) 0.8229(3) 0.41716(19) 0.0427(7) Uani 1 1 d .
H6A H 0.9371 0.8409 0.4798 0.064 Uiso 1 1 calc R
H6B H 0.9345 0.8986 0.4059 0.064 Uiso 1 1 calc R
H6C H 0.9509 0.7654 0.3813 0.064 Uiso 1 1 calc R
C7 C 0.5876(4) 0.8518(3) 0.4752(2) 0.0530(8) Uani 1 1 d .
H7A H 0.4768 0.8271 0.4575 0.079 Uiso 1 1 calc R
H7B H 0.6330 0.9369 0.4816 0.079 Uiso 1 1 calc R
H7C H 0.6119 0.8438 0.5316 0.079 Uiso 1 1 calc R
C8 C 0.6163(5) 0.5732(3) 0.3676(2) 0.0559(9) Uani 1 1 d .
H8A H 0.6235 0.5655 0.4252 0.084 Uiso 1 1 calc R
H8B H 0.6866 0.5375 0.3345 0.084 Uiso 1 1 calc R
H8C H 0.5120 0.5300 0.3345 0.084 Uiso 1 1 calc R
C9 C 0.9156(3) 0.8195(2) 0.02588(15) 0.0260(5) Uani 1 1 d .
C10 C 1.0671(3) 0.8326(3) 0.01776(18) 0.0352(6) Uani 1 1 d .
H10 H 1.1442 0.8737 0.0692 0.042 Uiso 1 1 calc R
C11 C 1.1075(3) 0.7866(3) -0.0642(2) 0.0401(6) Uani 1 1 d .
H11 H 1.2115 0.7973 -0.0687 0.048 Uiso 1 1 calc R
C12 C 0.9963(3) 0.7256(3) -0.13832(18) 0.0365(6) Uani 1 1 d .
H12 H 1.0224 0.6919 -0.1944 0.044 Uiso 1 1 calc R
C13 C 0.8447(3) 0.7134(2) -0.13101(17) 0.0319(5) Uani 1 1 d .
H13 H 0.7690 0.6718 -0.1831 0.038 Uiso 1 1 calc R
C14 C 0.7993(3) 0.7600(2) -0.04994(16) 0.0266(5) Uani 1 1 d .
C15 C 0.6305(3) 0.7458(3) -0.04721(17) 0.0331(5) Uani 1 1 d .
C16 C 0.5709(4) 0.6650(4) 0.0037(2) 0.0549(9) Uani 1 1 d .
H16A H 0.5873 0.5861 -0.0235 0.082 Uiso 1 1 calc R
H16B H 0.4617 0.6522 0.0024 0.082 Uiso 1 1 calc R
H16C H 0.6251 0.7047 0.0650 0.082 Uiso 1 1 calc R
C17 C 0.6099(4) 0.8709(4) -0.0054(3) 0.0696(12) Uani 1 1 d .
H17A H 0.6685 0.9121 0.0549 0.104 Uiso 1 1 calc R
H17B H 0.5018 0.8607 -0.0041 0.104 Uiso 1 1 calc R
H17C H 0.6462 0.9202 -0.0403 0.104 Uiso 1 1 calc R
C18 C 0.5313(4) 0.6827(4) -0.1399(2) 0.0580(10) Uani 1 1 d .
H18A H 0.5639 0.7322 -0.1751 0.087 Uiso 1 1 calc R
H18B H 0.4245 0.6736 -0.1351 0.087 Uiso 1 1 calc R
H18C H 0.5423 0.6019 -0.1685 0.087 Uiso 1 1 calc R
C19 C 0.9547(3) 0.9808(2) 0.16335(16) 0.0249(4) Uani 1 1 d .
C20 C 1.0294(3) 1.1429(2) 0.30335(15) 0.0266(5) Uani 1 1 d .
C21 C 1.1860(3) 1.1767(2) 0.30645(17) 0.0315(5) Uani 1 1 d .
H21 H 1.2293 1.1177 0.2736 0.038 Uiso 1 1 calc R
C22 C 1.2807(3) 1.2947(3) 0.35644(19) 0.0380(6) Uani 1 1 d .
H22 H 1.3874 1.3163 0.3578 0.046 Uiso 1 1 calc R
C23 C 1.2170(4) 1.3800(3) 0.40418(19) 0.0412(7) Uani 1 1 d .
H23 H 1.2794 1.4616 0.4376 0.049 Uiso 1 1 calc R
C24 C 1.0618(4) 1.3458(2) 0.40301(18) 0.0381(6) Uani 1 1 d .
H24 H 1.0205 1.4050 0.4376 0.046 Uiso 1 1 calc R
C25 C 0.9622(3) 1.2276(2) 0.35325(16) 0.0287(5) Uani 1 1 d .
C26 C 0.7906(3) 1.1957(3) 0.35478(18) 0.0334(5) Uani 1 1 d .
C27 C 0.7422(4) 1.0969(3) 0.3934(2) 0.0395(6) Uani 1 1 d .
H27A H 0.7665 1.0244 0.3579 0.059 Uiso 1 1 calc R
H27B H 0.6323 1.0753 0.3927 0.059 Uiso 1 1 calc R
H27C H 0.7967 1.1277 0.4543 0.059 Uiso 1 1 calc R
C28 C 0.7492(4) 1.3057(3) 0.4140(3) 0.0534(9) Uani 1 1 d .
H28A H 0.8084 1.3368 0.4737 0.080 Uiso 1 1 calc R
H28B H 0.6403 1.2804 0.4160 0.080 Uiso 1 1 calc R
H28C H 0.7723 1.3702 0.3899 0.080 Uiso 1 1 calc R
C29 C 0.6972(4) 1.1524(4) 0.2617(2) 0.0509(8) Uani 1 1 d .
H29A H 0.7252 1.2178 0.2388 0.076 Uiso 1 1 calc R
H29B H 0.5885 1.1313 0.2645 0.076 Uiso 1 1 calc R
H29C H 0.7184 1.0804 0.2226 0.076 Uiso 1 1 calc R
H19 H 1.014(4) 1.034(3) 0.143(2) 0.036(8) Uiso 1 1 d .

loop_
_atom_site_aniso_label
_atom_site_aniso_U_11
_atom_site_aniso_U_22
_atom_site_aniso_U_33
_atom_site_aniso_U_23
_atom_site_aniso_U_13
_atom_site_aniso_U_12
La1 0.02335(7) 0.02450(7) 0.03058(7) 0.01206(5) 0.00907(5) 0.00783(5)
Al1 0.0317(4) 0.0339(4) 0.0364(4) 0.0152(3) 0.0103(3) 0.0160(3)
Al2 0.0346(4) 0.0334(4) 0.0287(4) 0.0142(3) 0.0100(3) 0.0106(3)
N1 0.0264(9) 0.0248(10) 0.0218(9) 0.0048(8) 0.0043(7) 0.0074(8)
N2 0.0298(10) 0.0218(10) 0.0261(10) 0.0058(8) 0.0069(8) 0.0093(8)
C1 0.0237(12) 0.0360(15) 0.0546(17) 0.0194(13) 0.0059(11) 0.0092(11)
C2 0.0329(13) 0.0259(13) 0.0502(16) 0.0051(12) 0.0093(12) 0.0083(11)
C3 0.061(2) 0.0390(17) 0.0465(17) 0.0189(14) 0.0088(15) 0.0197(15)
C4 0.0411(16) 0.069(2) 0.0477(18) 0.0230(17) 0.0165(14) 0.0260(16)
C5 0.0237(11) 0.0488(16) 0.0371(14) 0.0219(13) 0.0089(10) 0.0123(11)
C6 0.0401(15) 0.0563(19) 0.0271(13) 0.0115(13) 0.0014(11) 0.0149(14)
C7 0.068(2) 0.058(2) 0.0481(18) 0.0261(16) 0.0327(17) 0.0310(18)
C8 0.084(3) 0.0383(18) 0.0430(17) 0.0205(15) 0.0052(17) 0.0108(17)
C9 0.0315(12) 0.0214(11) 0.0251(11) 0.0081(9) 0.0071(9) 0.0085(9)
C10 0.0312(13) 0.0416(15) 0.0293(13) 0.0086(11) 0.0069(10) 0.0120(11)
C11 0.0371(14) 0.0476(17) 0.0432(15) 0.0187(13) 0.0209(12) 0.0198(13)
C12 0.0517(16) 0.0329(14) 0.0308(13) 0.0137(11) 0.0212(12) 0.0169(12)
C13 0.0429(14) 0.0267(12) 0.0250(12) 0.0118(10) 0.0063(10) 0.0067(11)
C14 0.0322(12) 0.0214(11) 0.0253(11) 0.0103(9) 0.0061(9) 0.0048(9)
C15 0.0288(12) 0.0324(13) 0.0314(13) 0.0088(11) 0.0016(10) 0.0044(10)
C16 0.0334(15) 0.075(3) 0.0542(19) 0.0345(19) 0.0123(13) 0.0002(15)
C17 0.0422(18) 0.048(2) 0.097(3) -0.001(2) -0.0114(19) 0.0234(16)
C18 0.0367(16) 0.082(3) 0.0390(17) 0.0171(18) -0.0042(13) 0.0041(17)
C19 0.0239(10) 0.0236(11) 0.0288(11) 0.0098(9) 0.0052(9) 0.0098(9)
C20 0.0356(12) 0.0222(11) 0.0230(11) 0.0093(9) 0.0033(9) 0.0100(10)
C21 0.0333(13) 0.0263(12) 0.0339(13) 0.0116(10) 0.0039(10) 0.0084(10)
C22 0.0373(14) 0.0334(14) 0.0400(15) 0.0181(12) -0.0013(11) 0.0028(11)
C23 0.0561(18) 0.0252(13) 0.0317(13) 0.0082(11) -0.0011(12) 0.0022(12)
C24 0.0620(18) 0.0229(12) 0.0289(13) 0.0077(10) 0.0105(12) 0.0151(12)
C25 0.0416(13) 0.0244(12) 0.0253(11) 0.0121(9) 0.0084(10) 0.0147(10)
C26 0.0439(14) 0.0315(13) 0.0335(13) 0.0140(11) 0.0160(11) 0.0208(12)
C27 0.0455(16) 0.0377(15) 0.0455(16) 0.0206(13) 0.0204(13) 0.0195(13)
C28 0.065(2) 0.0432(18) 0.067(2) 0.0224(16) 0.0336(18) 0.0338(17)
C29 0.0419(16) 0.080(3) 0.0456(17) 0.0301(18) 0.0131(13) 0.0326(17)

loop_
_atom_type_symbol
_atom_type_description
_atom_type_scat_dispersion_real
_atom_type_scat_dispersion_imag
_atom_type_scat_source
C C 0.0033 0.0016 'International Tables Vol C Tables 4.2.6.8 and 6.1.1.4'
H H 0.0000 0.0000 'International Tables Vol C Tables 4.2.6.8 and 6.1.1.4'
N N 0.0061 0.0033 'International Tables Vol C Tables 4.2.6.8 and 6.1.1.4'
Al Al 0.0645 0.0514 'International Tables Vol C Tables 4.2.6.8 and 6.1.1.4'
La La -0.2871 2.4523 'International Tables Vol C Tables 4.2.6.8 and 6.1.1.4'

loop_
_geom_angle_atom_site_label_1
_geom_angle_atom_site_label_2
_geom_angle_atom_site_label_3
_geom_angle
N2 La1 N1 54.80(7)
N2 La1 C2 147.47(8)
N1 La1 C2 94.78(9)
N2 La1 C5 105.10(9)
N1 La1 C5 104.25(8)
C2 La1 C5 92.56(10)
N2 La1 C1 89.42(8)
N1 La1 C1 91.63(8)
C2 La1 C1 79.28(10)
C5 La1 C1 162.77(9)
N2 La1 C6 109.81(9)
N1 La1 C6 164.61(9)
C2 La1 C6 100.23(11)
C5 La1 C6 78.61(9)
C1 La1 C6 87.86(10)
N2 La1 C19 28.23(7)
N1 La1 C19 27.98(7)
C2 La1 C19 119.48(8)
C5 La1 C19 113.08(8)
C1 La1 C19 84.10(8)
C6 La1 C19 136.93(9)
N2 La1 Al1 125.70(5)
N1 La1 Al1 99.03(5)
C2 La1 Al1 39.78(7)
C5 La1 Al1 128.54(7)
C1 La1 Al1 40.00(7)
C6 La1 Al1 90.44(8)
C19 La1 Al1 108.95(5)
N2 La1 Al2 117.22(5)
N1 La1 Al2 143.42(5)
C2 La1 Al2 93.90(7)
C5 La1 Al2 39.85(6)
C1 La1 Al2 124.91(7)
C6 La1 Al2 39.17(7)
C19 La1 Al2 140.68(5)
Al1 La1 Al2 110.12(3)
C4 Al1 C3 120.42(15)
C4 Al1 C2 104.77(14)
C3 Al1 C2 108.91(15)
C4 Al1 C1 107.25(15)
C3 Al1 C1 104.78(14)
C2 Al1 C1 110.62(12)
C4 Al1 La1 127.48(11)
C3 Al1 La1 112.10(11)
C2 Al1 La1 55.33(8)
C1 Al1 La1 56.16(8)
C8 Al2 C7 118.16(16)
C8 Al2 C6 108.59(17)
C7 Al2 C6 106.33(16)
C8 Al2 C5 104.58(14)
C7 Al2 C5 108.47(14)
C6 Al2 C5 110.69(12)
C8 Al2 La1 112.26(12)
C7 Al2 La1 129.56(11)
C6 Al2 La1 56.30(8)
C5 Al2 La1 55.12(7)
C19 N1 C9 117.7(2)
C19 N1 La1 89.65(14)
C9 N1 La1 138.90(16)
C19 N2 C20 117.5(2)
C19 N2 La1 91.26(15)
C20 N2 La1 138.73(16)
Al1 C1 La1 83.84(10)
Al1 C2 La1 84.89(10)
Al2 C5 La1 85.03(9)
Al2 C6 La1 84.53(10)
C10 C9 C14 120.2(2)
C10 C9 N1 117.6(2)
C14 C9 N1 122.2(2)
C11 C10 C9 121.3(3)
C12 C11 C10 119.5(3)
C11 C12 C13 119.6(2)
C12 C13 C14 122.7(3)
C13 C14 C9 116.7(2)
C13 C14 C15 119.8(2)
C9 C14 C15 123.5(2)
C16 C15 C17 111.0(3)
C16 C15 C14 109.6(2)
C17 C15 C14 110.3(2)
C16 C15 C18 106.2(3)
C17 C15 C18 107.6(3)
C14 C15 C18 112.1(2)
N1 C19 N2 118.2(2)
N1 C19 La1 62.37(13)
N2 C19 La1 60.51(13)
C21 C20 C25 120.5(2)
C21 C20 N2 117.9(2)
C25 C20 N2 121.6(2)
C22 C21 C20 121.6(3)
C23 C22 C21 118.9(3)
C22 C23 C24 119.6(3)
C23 C24 C25 123.3(3)
C24 C25 C20 116.1(2)
C24 C25 C26 120.6(2)
C20 C25 C26 123.3(2)
C27 C26 C29 110.1(3)
C27 C26 C28 106.2(2)
C29 C26 C28 107.3(3)
C27 C26 C25 109.8(2)
C29 C26 C25 111.2(2)
C28 C26 C25 112.1(3)

loop_
_geom_bond_atom_site_label_1
_geom_bond_atom_site_label_2
_geom_bond_distance
La1 N2 2.457(2)
La1 N1 2.500(2)
La1 C2 2.670(3)
La1 C5 2.680(3)
La1 C1 2.702(3)
La1 C6 2.720(3)
La1 C19 2.822(3)
La1 Al1 3.2340(12)
La1 Al2 3.2546(12)
Al1 C4 1.964(3)
Al1 C3 1.972(3)
Al1 C2 2.077(3)
Al1 C1 2.091(3)
Al2 C8 1.963(4)
Al2 C7 1.966(3)
Al2 C6 2.065(3)
Al2 C5 2.093(3)
N1 C19 1.324(3)
N1 C9 1.436(3)
N2 C19 1.335(3)
N2 C20 1.435(3)
C9 C10 1.393(3)
C9 C14 1.414(3)
C10 C11 1.392(4)
C11 C12 1.371(4)
C12 C13 1.394(4)
C13 C14 1.403(3)
C14 C15 1.536(4)
C15 C16 1.523(4)
C15 C17 1.527(5)
C15 C18 1.536(4)
C20 C21 1.391(4)
C20 C25 1.412(3)
C21 C22 1.391(4)
C22 C23 1.383(4)
C23 C24 1.384(5)
C24 C25 1.406(4)
C25 C26 1.538(4)
C26 C27 1.531(4)
C26 C29 1.538(4)
C26 C28 1.538(4)
